data_4312838
loop_
_publ_author_name
'Arjun Mendiratta'
'Christopher C. Cummins'
'Olga P. Kryatova'
'Elena V. Rybak-Akimova'
'James E. McDonough'
'Carl D. Hoff'

_publ_section_title
;
 Molybdenum Chalcogenobenzimidato Complexes: Radical Synthesis and Nitrile
 Extrusion via \b-EPh (E = S, Se, and Te) Elimination
;
_journal_name_full 'Inorganic Chemistry'
_journal_page_first 8621
_journal_page_last 8623
_journal_paper_doi 10.1021/ic035077d
_journal_volume 42
_journal_year 2003
_chemical_formula_sum 'C53 H72 Mo N4 O Se'
_chemical_formula_weight 956.05
_chemical_name_common 2_Se
_chemical_name_systematic
;
  ?
;
_space_group_IT_number 14
_symmetry_cell_setting monoclinic
_symmetry_space_group_name_Hall '-P 2yn'
_symmetry_space_group_name_H-M 'P 1 21/n 1'
_atom_sites_solution_hydrogens geom
_atom_sites_solution_primary direct
_atom_sites_solution_secondary difmap
_audit_creation_method SHELXL-97
_cell_angle_alpha 90.00
_cell_angle_beta 111.261(2)
_cell_angle_gamma 90.00
_cell_formula_units_Z 8
_cell_length_a 20.534(2)
_cell_length_b 24.450(2)
_cell_length_c 21.635(2)
_cell_measurement_reflns_used 13223
_cell_measurement_temperature 293(2)
_cell_measurement_theta_max 22.50
_cell_measurement_theta_min 2.02
_cell_volume 10122.7(16)
_computing_cell_refinement 'Bruker SMART'
_computing_data_collection 'Bruker SMART'
_computing_data_reduction 'Bruker SHELXTL'
_computing_molecular_graphics 'Bruker SHELXTL'
_computing_publication_material 'Bruker SHELXTL'
_computing_structure_refinement 'SHELXL-97 (Sheldrick, 1997)'
_computing_structure_solution 'SHELXS-97 (Sheldrick, 1990)'
_diffrn_ambient_temperature 293(2)
_diffrn_measured_fraction_theta_full 0.998
_diffrn_measured_fraction_theta_max 0.998
_diffrn_radiation_monochromator graphite
_diffrn_radiation_source 'fine-focus sealed tube'
_diffrn_radiation_type MoK\a
_diffrn_radiation_wavelength 0.71073
_diffrn_reflns_av_R_equivalents 0.0937
_diffrn_reflns_av_sigmaI/netI 0.0993
_diffrn_reflns_limit_h_max 19
_diffrn_reflns_limit_h_min -22
_diffrn_reflns_limit_k_max 20
_diffrn_reflns_limit_k_min -26
_diffrn_reflns_limit_l_max 23
_diffrn_reflns_limit_l_min -19
_diffrn_reflns_number 38394
_diffrn_reflns_theta_full 22.50
_diffrn_reflns_theta_max 22.50
_diffrn_reflns_theta_min 2.02
_exptl_absorpt_coefficient_mu 1.018
_exptl_absorpt_correction_T_max 0.412
_exptl_absorpt_correction_T_min 0.322
_exptl_absorpt_correction_type empirical
_exptl_crystal_colour blue
_exptl_crystal_density_diffrn 1.255
_exptl_crystal_density_method 'not measured'
_exptl_crystal_description block
_exptl_crystal_F_000 4016
_exptl_crystal_size_max 0.26
_exptl_crystal_size_mid 0.16
_exptl_crystal_size_min 0.13
_refine_diff_density_max 0.587
_refine_diff_density_min -0.809
_refine_diff_density_rms 0.102
_refine_ls_extinction_method none
_refine_ls_goodness_of_fit_ref 1.100
_refine_ls_hydrogen_treatment mixed
_refine_ls_matrix_type full
_refine_ls_number_parameters 1090
_refine_ls_number_reflns 13223
_refine_ls_number_restraints 0
_refine_ls_restrained_S_all 1.100
_refine_ls_R_factor_all 0.1165
_refine_ls_R_factor_gt 0.0799
_refine_ls_shift/su_max 0.922
_refine_ls_shift/su_mean 0.016
_refine_ls_structure_factor_coef Fsqd
_refine_ls_weighting_details 'calc w=1/[\s^2^(Fo^2^)+(0.0649P)^2^+31.5519P] where P=(Fo^2^+2Fc^2^)/3'
_refine_ls_weighting_scheme calc
_refine_ls_wR_factor_gt 0.1592
_refine_ls_wR_factor_ref 0.1719
_reflns_number_gt 9519
_reflns_number_total 13223
_reflns_threshold_expression 2sigma(I)
_cod_data_source_file ic035077dsi20030915_124914_3.cif
_cod_data_source_block 003008m
_cod_original_cell_volume 10122.5(18)
_cod_database_code 4312838

loop_
_symmetry_equiv_pos_as_xyz
'x, y, z'
'-x+1/2, y+1/2, -z+1/2'
'-x, -y, -z'
'x-1/2, -y-1/2, z-1/2'

loop_
_atom_site_label
_atom_site_type_symbol
_atom_site_fract_x
_atom_site_fract_y
_atom_site_fract_z
_atom_site_U_iso_or_equiv
_atom_site_adp_type
_atom_site_occupancy
_atom_site_symmetry_multiplicity
_atom_site_calc_flag
_atom_site_refinement_flags
_atom_site_disorder_assembly
_atom_site_disorder_group
Mo1 Mo 0.23893(4) 0.50487(3) 0.23308(3) 0.0238(2) Uani 1 1 d . . .
Se1 Se 0.38532(5) 0.62794(4) 0.28534(5) 0.0415(3) Uani 1 1 d . . .
N1 N 0.1993(3) 0.4908(3) 0.3018(3) 0.0265(17) Uani 1 1 d . . .
O1 O 0.3005(4) 0.2468(3) -0.0347(4) 0.062(2) Uani 1 1 d . . .
Mo2 Mo 0.24090(4) 0.98869(3) 0.75241(3) 0.0203(2) Uani 1 1 d . . .
Se2 Se 0.34486(5) 0.84946(4) 0.73150(4) 0.0301(2) Uani 1 1 d . . .
N2 N 0.3301(3) 0.4692(3) 0.2463(3) 0.0277(17) Uani 1 1 d . . .
C2 C 0.3429(4) 0.5114(3) 0.1488(4) 0.030(2) Uani 1 1 d . . .
H2A H 0.3346 0.5454 0.1638 0.036 Uiso 1 1 calc R . .
O2 O 0.483(3) 0.7076(16) 0.511(4) 0.50(8) Uani 0.50 1 d P . .
O2A O 0.4697(15) 0.6614(13) 0.4903(18) 0.163(12) Uani 0.50 1 d P . .
N3 N 0.1683(3) 0.5022(3) 0.1442(3) 0.0285(17) Uani 1 1 d . . .
N4 N 0.2566(4) 0.5764(3) 0.2413(3) 0.0321(19) Uani 1 1 d . . .
C4 C 0.2849(5) 0.6248(3) 0.2544(4) 0.030(2) Uani 1 1 d . . .
N5 N 0.1472(3) 0.9975(3) 0.6853(3) 0.0251(16) Uani 1 1 d . . .
N6 N 0.2412(3) 1.0112(3) 0.8402(3) 0.0232(16) Uani 1 1 d . . .
C6 C 0.2054(5) 0.8920(4) 0.9656(4) 0.037(2) Uani 1 1 d . . .
H6A H 0.1983 0.8667 0.9946 0.045 Uiso 1 1 calc R . .
N7 N 0.3169(3) 1.0150(3) 0.7252(3) 0.0220(16) Uani 1 1 d . . .
C8 C 0.2722(4) 0.8656(4) 0.7670(4) 0.028(2) Uani 1 1 d . . .
N8 N 0.2519(3) 0.9156(3) 0.7634(3) 0.0235(17) Uani 1 1 d . . .
C11 C 0.1777(4) 0.4343(3) 0.2995(4) 0.025(2) Uani 1 1 d . . .
C12 C 0.1113(5) 0.4186(4) 0.2593(5) 0.037(2) Uani 1 1 d . . .
H12A H 0.0799 0.4447 0.2341 0.044 Uiso 1 1 calc R . .
C13 C 0.0906(4) 0.3636(4) 0.2559(4) 0.033(2) Uani 1 1 d . . .
C14 C 0.1389(5) 0.3254(4) 0.2903(4) 0.033(2) Uani 1 1 d . . .
H14A H 0.1266 0.2886 0.2858 0.040 Uiso 1 1 calc R . .
C15 C 0.2057(5) 0.3402(3) 0.3316(4) 0.033(2) Uani 1 1 d . . .
C16 C 0.2243(4) 0.3948(3) 0.3356(4) 0.030(2) Uani 1 1 d . . .
H16A H 0.2691 0.4051 0.3630 0.036 Uiso 1 1 calc R . .
C17 C 0.1734(5) 0.5270(3) 0.3446(4) 0.030(2) Uani 1 1 d . . .
C18 C 0.1027(5) 0.5501(4) 0.3045(5) 0.051(3) Uani 1 1 d . . .
H18A H 0.0702 0.5206 0.2872 0.077 Uiso 1 1 calc R . .
H18B H 0.1060 0.5714 0.2685 0.077 Uiso 1 1 calc R . .
H18C H 0.0868 0.5729 0.3323 0.077 Uiso 1 1 calc R . .
C21 C 0.3442(4) 0.4649(4) 0.1863(4) 0.030(2) Uani 1 1 d . . .
C22 C 0.3573(5) 0.4148(4) 0.1625(5) 0.038(2) Uani 1 1 d . . .
H22A H 0.3572 0.3832 0.1865 0.046 Uiso 1 1 calc R . .
C23 C 0.3702(5) 0.4104(4) 0.1050(5) 0.042(3) Uani 1 1 d . . .
C24 C 0.3684(4) 0.4570(4) 0.0685(4) 0.035(2) Uani 1 1 d . . .
H24A H 0.3770 0.4545 0.0293 0.042 Uiso 1 1 calc R . .
C25 C 0.3538(4) 0.5078(4) 0.0894(4) 0.031(2) Uani 1 1 d . . .
C27 C 0.3901(4) 0.4576(4) 0.3094(4) 0.031(2) Uani 1 1 d . . .
C28 C 0.3947(5) 0.3966(3) 0.3254(4) 0.036(2) Uani 1 1 d . . .
H28A H 0.3517 0.3846 0.3289 0.053 Uiso 1 1 calc R . .
H28B H 0.4325 0.3902 0.3667 0.053 Uiso 1 1 calc R . .
H28C H 0.4029 0.3766 0.2907 0.053 Uiso 1 1 calc R . .
C29 C 0.4586(5) 0.4764(4) 0.3040(5) 0.041(3) Uani 1 1 d . . .
H29A H 0.4561 0.5148 0.2945 0.062 Uiso 1 1 calc R . .
H29B H 0.4664 0.4567 0.2690 0.062 Uiso 1 1 calc R . .
H29C H 0.4963 0.4695 0.3451 0.062 Uiso 1 1 calc R . .
C31 C 0.1335(5) 0.5518(4) 0.1149(4) 0.032(2) Uani 1 1 d . . .
C32 C 0.0712(5) 0.5679(4) 0.1206(4) 0.036(2) Uani 1 1 d . . .
H32A H 0.0512 0.5459 0.1440 0.043 Uiso 1 1 calc R . .
C33 C 0.0382(4) 0.6153(4) 0.0926(5) 0.037(2) Uani 1 1 d . . .
C34 C 0.0696(5) 0.6484(4) 0.0583(5) 0.043(3) Uani 1 1 d . . .
H34A H 0.0485 0.6814 0.0404 0.052 Uiso 1 1 calc R . .
C35 C 0.1311(5) 0.6335(4) 0.0505(4) 0.041(3) Uani 1 1 d . . .
C36 C 0.1623(5) 0.5854(4) 0.0794(4) 0.034(2) Uani 1 1 d . . .
H36A H 0.2040 0.5750 0.0752 0.041 Uiso 1 1 calc R . .
C37 C 0.1443(5) 0.4526(4) 0.0997(4) 0.035(2) Uani 1 1 d . . .
C38 C 0.0665(5) 0.4445(4) 0.0783(4) 0.044(3) Uani 1 1 d . . .
H38A H 0.0428 0.4760 0.0538 0.066 Uiso 1 1 calc R . .
H38B H 0.0541 0.4397 0.1167 0.066 Uiso 1 1 calc R . .
H38C H 0.0530 0.4126 0.0506 0.066 Uiso 1 1 calc R . .
C39 C 0.1804(5) 0.4021(3) 0.1375(5) 0.036(2) Uani 1 1 d . . .
H39A H 0.1674 0.3970 0.1755 0.054 Uiso 1 1 calc R . .
H39B H 0.2301 0.4067 0.1517 0.054 Uiso 1 1 calc R . .
H39C H 0.1665 0.3707 0.1091 0.054 Uiso 1 1 calc R . .
C41 C 0.2450(5) 0.6738(3) 0.2547(4) 0.029(2) Uani 1 1 d . . .
C42 C 0.2745(6) 0.7229(4) 0.2841(5) 0.046(3) Uani 1 1 d . . .
H42A H 0.3229 0.7259 0.3027 0.055 Uiso 1 1 calc R . .
C43 C 0.2342(6) 0.7672(4) 0.2865(5) 0.056(3) Uani 1 1 d . . .
H43A H 0.2553 0.7994 0.3070 0.067 Uiso 1 1 calc R . .
C44 C 0.1632(6) 0.7637(4) 0.2588(5) 0.048(3) Uani 1 1 d . . .
H44A H 0.1360 0.7934 0.2613 0.058 Uiso 1 1 calc R . .
C45 C 0.1323(6) 0.7176(4) 0.2277(5) 0.054(3) Uani 1 1 d . . .
H45A H 0.0839 0.7161 0.2074 0.065 Uiso 1 1 calc R . .
C46 C 0.1722(5) 0.6728(4) 0.2260(5) 0.043(3) Uani 1 1 d . . .
H46A H 0.1501 0.6411 0.2052 0.051 Uiso 1 1 calc R . .
C47 C 0.3515(5) 0.6757(4) 0.1547(5) 0.042(3) Uani 1 1 d . . .
H47A H 0.3062 0.6637 0.1464 0.050 Uiso 1 1 calc R . .
C48 C 0.3682(6) 0.7031(4) 0.1058(5) 0.051(3) Uani 1 1 d . . .
H48A H 0.3335 0.7110 0.0651 0.061 Uiso 1 1 calc R . .
C49 C 0.4354(7) 0.7181(4) 0.1176(7) 0.058(3) Uani 1 1 d . . .
H49A H 0.4462 0.7359 0.0846 0.069 Uiso 1 1 calc R . .
C51 C 0.1261(4) 1.0536(3) 0.6773(4) 0.023(2) Uani 1 1 d . . .
C52 C 0.1405(4) 1.0852(4) 0.6307(4) 0.033(2) Uani 1 1 d . . .
H52A H 0.1637 1.0694 0.6055 0.040 Uiso 1 1 calc R . .
C53 C 0.1208(5) 1.1411(4) 0.6204(4) 0.035(2) Uani 1 1 d . . .
C54 C 0.0896(4) 1.1635(4) 0.6616(5) 0.039(3) Uani 1 1 d . . .
H54A H 0.0782 1.2005 0.6573 0.047 Uiso 1 1 calc R . .
C55 C 0.0744(5) 1.1329(3) 0.7095(5) 0.035(2) Uani 1 1 d . . .
C56 C 0.0943(4) 1.0782(4) 0.7168(4) 0.032(2) Uani 1 1 d . . .
H56A H 0.0860 1.0575 0.7493 0.038 Uiso 1 1 calc R . .
C57 C 0.0877(4) 0.9581(3) 0.6531(4) 0.027(2) Uani 1 1 d . . .
C58 C 0.0441(4) 0.9795(3) 0.5855(4) 0.034(2) Uani 1 1 d . . .
H58A H 0.0240 1.0140 0.5900 0.051 Uiso 1 1 calc R . .
H58B H 0.0074 0.9539 0.5638 0.051 Uiso 1 1 calc R . .
H58C H 0.0729 0.9842 0.5595 0.051 Uiso 1 1 calc R . .
C59 C 0.0437(5) 0.9497(4) 0.6955(5) 0.045(3) Uani 1 1 d . . .
H59A H 0.0250 0.9842 0.7023 0.067 Uiso 1 1 calc R . .
H59B H 0.0722 0.9346 0.7376 0.067 Uiso 1 1 calc R . .
H59C H 0.0061 0.9251 0.6734 0.067 Uiso 1 1 calc R . .
C61 C 0.2283(4) 0.9698(3) 0.8817(4) 0.027(2) Uani 1 1 d . . .
C62 C 0.1639(4) 0.9641(3) 0.8874(4) 0.028(2) Uani 1 1 d . . .
H62A H 0.1276 0.9871 0.8631 0.033 Uiso 1 1 calc R . .
C63 C 0.1519(5) 0.9251(4) 0.9281(5) 0.036(2) Uani 1 1 d . . .
C64 C 0.2821(5) 0.9358(3) 0.9200(4) 0.028(2) Uani 1 1 d . . .
H64A H 0.3264 0.9398 0.9183 0.034 Uiso 1 1 calc R . .
C65 C 0.2709(5) 0.8964(3) 0.9601(4) 0.030(2) Uani 1 1 d . . .
C67 C 0.2584(4) 1.0677(3) 0.8707(4) 0.025(2) Uani 1 1 d . . .
C68 C 0.2566(4) 1.1090(3) 0.8166(4) 0.028(2) Uani 1 1 d . . .
H68A H 0.2899 1.0983 0.7971 0.043 Uiso 1 1 calc R . .
H68B H 0.2682 1.1447 0.8358 0.043 Uiso 1 1 calc R . .
H68C H 0.2107 1.1096 0.7830 0.043 Uiso 1 1 calc R . .
C69 C 0.3297(4) 1.0661(3) 0.9241(4) 0.033(2) Uani 1 1 d . . .
H69A H 0.3634 1.0549 0.9054 0.049 Uiso 1 1 calc R . .
H69B H 0.3298 1.0405 0.9578 0.049 Uiso 1 1 calc R . .
H69C H 0.3416 1.1018 0.9434 0.049 Uiso 1 1 calc R . .
C71 C 0.3783(4) 1.0272(3) 0.7819(4) 0.024(2) Uani 1 1 d . . .
C72 C 0.4114(4) 0.9853(3) 0.8259(4) 0.027(2) Uani 1 1 d . . .
H72A H 0.3940 0.9498 0.8172 0.033 Uiso 1 1 calc R . .
C73 C 0.4692(4) 0.9954(3) 0.8822(4) 0.030(2) Uani 1 1 d . . .
C74 C 0.4946(4) 1.0480(4) 0.8934(4) 0.031(2) Uani 1 1 d . . .
H74A H 0.5330 1.0551 0.9317 0.037 Uiso 1 1 calc R . .
C75 C 0.4657(4) 1.0908(3) 0.8501(4) 0.024(2) Uani 1 1 d . . .
C76 C 0.4061(4) 1.0801(3) 0.7949(4) 0.026(2) Uani 1 1 d . . .
H76A H 0.3844 1.1085 0.7662 0.031 Uiso 1 1 calc R . .
C77 C 0.3265(4) 1.0137(3) 0.6591(4) 0.029(2) Uani 1 1 d . . .
C78 C 0.3213(5) 1.0714(3) 0.6284(4) 0.038(2) Uani 1 1 d . . .
H78A H 0.2768 1.0872 0.6229 0.057 Uiso 1 1 calc R . .
H78B H 0.3262 1.0687 0.5860 0.057 Uiso 1 1 calc R . .
H78C H 0.3579 1.0941 0.6573 0.057 Uiso 1 1 calc R . .
C79 C 0.2714(4) 0.9769(3) 0.6128(4) 0.033(2) Uani 1 1 d . . .
H79A H 0.2752 0.9411 0.6320 0.050 Uiso 1 1 calc R . .
H79B H 0.2781 0.9745 0.5712 0.050 Uiso 1 1 calc R . .
H79C H 0.2260 0.9916 0.6057 0.050 Uiso 1 1 calc R . .
C87 C 0.4842(5) 0.8185(4) 0.8028(5) 0.042(3) Uani 1 1 d . . .
H87A H 0.4886 0.8234 0.7619 0.051 Uiso 1 1 calc R . .
C88 C 0.5408(5) 0.8023(4) 0.8561(5) 0.050(3) Uani 1 1 d . . .
H88A H 0.5833 0.7964 0.8509 0.060 Uiso 1 1 calc R . .
C89' C 0.5361(5) 0.7947(4) 0.9160(5) 0.048(3) Uani 1 1 d . . .
H89A H 0.5749 0.7834 0.9518 0.058 Uiso 1 1 calc R . .
C89 C 0.1685(6) 0.7364(4) 0.8271(5) 0.050(3) Uani 1 1 d . . .
H89B H 0.1457 0.7085 0.8404 0.060 Uiso 1 1 calc R . .
C91 C 0.2378(8) 0.2562(7) -0.0248(8) 0.115(6) Uani 1 1 d . . .
H91A H 0.1995 0.2389 -0.0599 0.138 Uiso 1 1 calc R . .
H91B H 0.2285 0.2952 -0.0260 0.138 Uiso 1 1 calc R . .
C92 C 0.2427(9) 0.2335(10) 0.0405(9) 0.181(10) Uani 1 1 d . . .
H92A H 0.1996 0.2399 0.0471 0.272 Uiso 1 1 calc R . .
H92B H 0.2802 0.2512 0.0752 0.272 Uiso 1 1 calc R . .
H92C H 0.2516 0.1949 0.0414 0.272 Uiso 1 1 calc R . .
C93 C 0.3007(6) 0.2666(5) -0.0954(5) 0.066(3) Uani 1 1 d . . .
H93A H 0.2930 0.3058 -0.0979 0.079 Uiso 1 1 calc R . .
H93B H 0.2631 0.2496 -0.1315 0.079 Uiso 1 1 calc R . .
C94 C 0.3681(6) 0.2542(5) -0.1015(6) 0.069(3) Uani 1 1 d . . .
H94A H 0.3681 0.2678 -0.1431 0.103 Uiso 1 1 calc R . .
H94B H 0.3752 0.2153 -0.0996 0.103 Uiso 1 1 calc R . .
H94C H 0.4050 0.2713 -0.0659 0.103 Uiso 1 1 calc R . .
C95 C 0.428(3) 0.6527(19) 0.517(3) 0.35(4) Uani 1 1 d . . .
C96 C 0.4242(11) 0.5940(16) 0.5140(11) 0.249(18) Uani 1 1 d . . .
H96A H 0.3767 0.5831 0.4909 0.374 Uiso 1 1 calc R . .
H96B H 0.4405 0.5792 0.5581 0.374 Uiso 1 1 calc R . .
H96C H 0.4529 0.5805 0.4907 0.374 Uiso 1 1 calc R . .
C97 C 0.4489(16) 0.7219(12) 0.475(2) 0.24(2) Uani 1 1 d . . .
C98 C 0.482(2) 0.7406(12) 0.4292(12) 0.271(19) Uani 1 1 d . . .
H98A H 0.4723 0.7789 0.4203 0.406 Uiso 1 1 calc R . .
H98B H 0.4627 0.7205 0.3885 0.406 Uiso 1 1 calc R . .
H98C H 0.5311 0.7348 0.4484 0.406 Uiso 1 1 calc R . .
C110 C 0.1705(5) 0.4947(4) 0.4031(4) 0.047(3) Uani 1 1 d . . .
H11A H 0.1383 0.4648 0.3874 0.071 Uiso 1 1 calc R . .
H11B H 0.1552 0.5181 0.4308 0.071 Uiso 1 1 calc R . .
H11C H 0.2161 0.4807 0.4282 0.071 Uiso 1 1 calc R . .
C112 C 0.2252(5) 0.5734(4) 0.3723(5) 0.049(3) Uani 1 1 d . . .
H11D H 0.2703 0.5585 0.3977 0.074 Uiso 1 1 calc R . .
H11E H 0.2095 0.5962 0.4002 0.074 Uiso 1 1 calc R . .
H11F H 0.2286 0.5949 0.3364 0.074 Uiso 1 1 calc R . .
C131 C 0.0195(5) 0.3470(4) 0.2114(5) 0.056(3) Uani 1 1 d . . .
H13A H 0.0139 0.3083 0.2153 0.084 Uiso 1 1 calc R . .
H13B H 0.0133 0.3558 0.1664 0.084 Uiso 1 1 calc R . .
H13C H -0.0147 0.3662 0.2238 0.084 Uiso 1 1 calc R . .
C151 C 0.2571(5) 0.2986(4) 0.3719(5) 0.047(3) Uani 1 1 d . . .
H15A H 0.3002 0.3164 0.3974 0.071 Uiso 1 1 calc R . .
H15B H 0.2656 0.2722 0.3429 0.071 Uiso 1 1 calc R . .
H15C H 0.2386 0.2805 0.4013 0.071 Uiso 1 1 calc R . .
C210 C 0.3789(5) 0.4893(4) 0.3648(4) 0.037(2) Uani 1 1 d . . .
H21A H 0.3762 0.5277 0.3547 0.056 Uiso 1 1 calc R . .
H21B H 0.4172 0.4827 0.4056 0.056 Uiso 1 1 calc R . .
H21C H 0.3361 0.4777 0.3692 0.056 Uiso 1 1 calc R . .
C231 C 0.3872(6) 0.3554(4) 0.0806(5) 0.058(3) Uani 1 1 d . . .
H23A H 0.3863 0.3271 0.1110 0.087 Uiso 1 1 calc R . .
H23B H 0.4328 0.3570 0.0779 0.087 Uiso 1 1 calc R . .
H23C H 0.3531 0.3475 0.0375 0.087 Uiso 1 1 calc R . .
C251 C 0.3512(5) 0.5584(4) 0.0478(4) 0.039(2) Uani 1 1 d . . .
H25A H 0.3598 0.5481 0.0086 0.058 Uiso 1 1 calc R . .
H25B H 0.3862 0.5839 0.0730 0.058 Uiso 1 1 calc R . .
H25C H 0.3059 0.5750 0.0353 0.058 Uiso 1 1 calc R . .
C310 C 0.1665(5) 0.4578(4) 0.0400(4) 0.043(3) Uani 1 1 d . . .
H31A H 0.1450 0.4895 0.0147 0.064 Uiso 1 1 calc R . .
H31B H 0.1522 0.4258 0.0128 0.064 Uiso 1 1 calc R . .
H31C H 0.2164 0.4614 0.0550 0.064 Uiso 1 1 calc R . .
C331 C -0.0272(5) 0.6348(4) 0.1019(5) 0.052(3) Uani 1 1 d . . .
H33A H -0.0418 0.6080 0.1266 0.077 Uiso 1 1 calc R . .
H33B H -0.0635 0.6400 0.0594 0.077 Uiso 1 1 calc R . .
H33C H -0.0179 0.6688 0.1257 0.077 Uiso 1 1 calc R . .
C351 C 0.1642(6) 0.6695(4) 0.0136(5) 0.055(3) Uani 1 1 d . . .
H35A H 0.2067 0.6529 0.0137 0.082 Uiso 1 1 calc R . .
H35B H 0.1746 0.7046 0.0348 0.082 Uiso 1 1 calc R . .
H35C H 0.1326 0.6741 -0.0314 0.082 Uiso 1 1 calc R . .
C410 C 0.4859(7) 0.7078(4) 0.1757(8) 0.067(4) Uani 1 1 d . . .
H41A H 0.5319 0.7174 0.1825 0.080 Uiso 1 1 calc R . .
C411 C 0.4703(5) 0.6830(4) 0.2256(6) 0.050(3) Uani 1 1 d . . .
H41B H 0.5055 0.6772 0.2666 0.060 Uiso 1 1 calc R . .
C412 C 0.4035(5) 0.6669(3) 0.2153(5) 0.035(2) Uani 1 1 d . . .
C510 C 0.1173(5) 0.9035(3) 0.6419(5) 0.043(3) Uani 1 1 d . . .
H51A H 0.1447 0.9089 0.6147 0.064 Uiso 1 1 calc R . .
H51B H 0.0796 0.8788 0.6201 0.064 Uiso 1 1 calc R . .
H51C H 0.1462 0.8884 0.6838 0.064 Uiso 1 1 calc R . .
C531 C 0.1332(6) 1.1735(4) 0.5669(5) 0.054(3) Uani 1 1 d . . .
H53A H 0.1169 1.2103 0.5671 0.081 Uiso 1 1 calc R . .
H53B H 0.1085 1.1570 0.5246 0.081 Uiso 1 1 calc R . .
H53C H 0.1823 1.1741 0.5747 0.081 Uiso 1 1 calc R . .
C551 C 0.0417(6) 1.1601(4) 0.7549(5) 0.056(3) Uani 1 1 d . . .
H55A H 0.0353 1.1333 0.7846 0.084 Uiso 1 1 calc R . .
H55B H -0.0027 1.1755 0.7285 0.084 Uiso 1 1 calc R . .
H55C H 0.0720 1.1885 0.7800 0.084 Uiso 1 1 calc R . .
C610 C 0.2049(5) 1.0857(4) 0.9007(5) 0.042(3) Uani 1 1 d . . .
H61A H 0.2053 1.0604 0.9348 0.062 Uiso 1 1 calc R . .
H61B H 0.1592 1.0864 0.8667 0.062 Uiso 1 1 calc R . .
H61C H 0.2167 1.1216 0.9195 0.062 Uiso 1 1 calc R . .
C631 C 0.0804(5) 0.9193(5) 0.9328(6) 0.062(3) Uani 1 1 d . . .
H63A H 0.0814 0.8903 0.9631 0.092 Uiso 1 1 calc R . .
H63B H 0.0466 0.9108 0.8898 0.092 Uiso 1 1 calc R . .
H63C H 0.0678 0.9529 0.9484 0.092 Uiso 1 1 calc R . .
C651 C 0.3289(5) 0.8574(4) 0.9988(5) 0.052(3) Uani 1 1 d . . .
H65A H 0.3704 0.8655 0.9899 0.078 Uiso 1 1 calc R . .
H65B H 0.3146 0.8204 0.9857 0.078 Uiso 1 1 calc R . .
H65C H 0.3384 0.8615 1.0454 0.078 Uiso 1 1 calc R . .
C710 C 0.3981(4) 0.9900(4) 0.6674(4) 0.034(2) Uani 1 1 d . . .
H71A H 0.4025 0.9541 0.6863 0.051 Uiso 1 1 calc R . .
H71B H 0.4341 1.0133 0.6961 0.051 Uiso 1 1 calc R . .
H71C H 0.4027 0.9879 0.6248 0.051 Uiso 1 1 calc R . .
C731 C 0.5020(5) 0.9505(4) 0.9299(4) 0.036(2) Uani 1 1 d . . .
H73A H 0.5413 0.9647 0.9659 0.054 Uiso 1 1 calc R . .
H73B H 0.5175 0.9222 0.9078 0.054 Uiso 1 1 calc R . .
H73C H 0.4685 0.9358 0.9468 0.054 Uiso 1 1 calc R . .
C751 C 0.4921(5) 1.1487(4) 0.8643(5) 0.050(3) Uani 1 1 d . . .
H75A H 0.5334 1.1494 0.9037 0.076 Uiso 1 1 calc R . .
H75B H 0.4568 1.1713 0.8706 0.076 Uiso 1 1 calc R . .
H75C H 0.5030 1.1624 0.8275 0.076 Uiso 1 1 calc R . .
C810 C 0.2179(5) 0.7238(4) 0.8000(5) 0.048(3) Uani 1 1 d . . .
H81A H 0.2278 0.6874 0.7947 0.057 Uiso 1 1 calc R . .
C811 C 0.4162(5) 0.8206(3) 0.8709(4) 0.032(2) Uani 1 1 d . . .
H81B H 0.3743 0.8272 0.8770 0.039 Uiso 1 1 calc R . .
C812 C 0.4203(5) 0.8277(3) 0.8090(4) 0.031(2) Uani 1 1 d . . .
C813 C 0.1863(5) 0.8308(3) 0.8134(4) 0.035(2) Uani 1 1 d . . .
H81C H 0.1747 0.8670 0.8177 0.042 Uiso 1 1 calc R . .
C814 C 0.1529(5) 0.7899(4) 0.8344(5) 0.044(3) Uani 1 1 d . . .
H81D H 0.1202 0.7986 0.8533 0.053 Uiso 1 1 calc R . .
C815 C 0.4741(5) 0.8038(3) 0.9237(4) 0.036(2) Uani 1 1 d . . .
H81E H 0.4708 0.7986 0.9650 0.044 Uiso 1 1 calc R . .
C816 C 0.2530(5) 0.7649(4) 0.7806(4) 0.035(2) Uani 1 1 d . . .
H81F H 0.2876 0.7558 0.7641 0.042 Uiso 1 1 calc R . .
C817 C 0.2366(4) 0.8201(3) 0.7860(4) 0.028(2) Uani 1 1 d . . .

loop_
_atom_site_aniso_label
_atom_site_aniso_U_11
_atom_site_aniso_U_22
_atom_site_aniso_U_33
_atom_site_aniso_U_23
_atom_site_aniso_U_13
_atom_site_aniso_U_12
Mo1 0.0282(4) 0.0213(4) 0.0221(4) -0.0005(3) 0.0091(3) -0.0038(3)
Se1 0.0358(6) 0.0386(6) 0.0447(6) 0.0024(5) 0.0083(5) -0.0106(5)
N1 0.030(4) 0.018(4) 0.032(4) -0.002(3) 0.012(3) 0.007(3)
O1 0.045(5) 0.084(6) 0.053(5) -0.001(4) 0.013(4) -0.007(4)
Mo2 0.0210(4) 0.0199(4) 0.0193(4) 0.0015(3) 0.0065(3) 0.0013(3)
Se2 0.0333(5) 0.0295(5) 0.0280(5) 0.0005(4) 0.0119(4) 0.0053(4)
N2 0.030(4) 0.025(4) 0.028(4) 0.005(3) 0.010(4) 0.010(3)
C2 0.040(6) 0.024(5) 0.027(5) 0.003(4) 0.013(4) -0.005(4)
O2 0.30(6) 0.06(2) 0.75(14) -0.17(5) -0.27(8) 0.08(3)
O2A 0.16(3) 0.13(2) 0.27(4) 0.01(2) 0.17(3) 0.00(2)
N3 0.037(4) 0.019(4) 0.035(4) 0.000(3) 0.020(3) -0.001(3)
N4 0.029(4) 0.041(5) 0.022(4) -0.011(4) 0.005(3) 0.006(4)
C4 0.048(6) 0.019(5) 0.018(5) 0.002(4) 0.007(4) -0.003(4)
N5 0.033(4) 0.018(4) 0.026(4) 0.002(3) 0.013(3) -0.001(3)
N6 0.028(4) 0.024(4) 0.020(4) 0.000(3) 0.012(3) -0.001(3)
C6 0.034(6) 0.050(6) 0.031(6) 0.013(5) 0.017(5) -0.003(5)
N7 0.025(4) 0.024(4) 0.019(4) -0.002(3) 0.011(3) -0.003(3)
C8 0.033(5) 0.030(6) 0.022(5) 0.001(4) 0.010(4) 0.011(4)
N8 0.019(4) 0.022(4) 0.017(4) 0.007(3) -0.009(3) 0.002(3)
C11 0.022(5) 0.023(5) 0.036(5) -0.005(4) 0.020(4) -0.002(4)
C12 0.040(6) 0.032(6) 0.042(6) 0.000(5) 0.019(5) -0.001(5)
C13 0.025(5) 0.047(6) 0.033(6) -0.004(5) 0.018(4) -0.005(5)
C14 0.038(6) 0.034(6) 0.044(6) 0.007(5) 0.034(5) 0.004(5)
C15 0.052(7) 0.024(5) 0.035(6) 0.014(4) 0.032(5) 0.014(5)
C16 0.027(5) 0.028(6) 0.040(6) 0.003(4) 0.019(4) 0.003(4)
C17 0.037(6) 0.026(5) 0.032(5) -0.002(4) 0.017(5) 0.006(4)
C18 0.064(8) 0.045(7) 0.047(7) -0.004(5) 0.023(6) 0.010(6)
C21 0.027(5) 0.033(6) 0.027(5) -0.002(4) 0.006(4) 0.000(4)
C22 0.044(6) 0.036(6) 0.040(6) 0.003(5) 0.022(5) -0.002(5)
C23 0.046(6) 0.036(6) 0.043(7) -0.005(5) 0.013(5) 0.005(5)
C24 0.034(6) 0.048(7) 0.027(6) -0.007(5) 0.014(4) 0.000(5)
C25 0.030(5) 0.038(6) 0.027(5) 0.004(4) 0.013(4) -0.002(4)
C27 0.032(5) 0.043(6) 0.019(5) 0.006(4) 0.011(4) 0.007(4)
C28 0.044(6) 0.043(6) 0.019(5) 0.004(4) 0.011(4) -0.007(5)
C29 0.040(6) 0.043(6) 0.037(6) 0.005(5) 0.010(5) -0.007(5)
C31 0.029(6) 0.043(6) 0.017(5) -0.005(4) -0.002(4) -0.010(5)
C32 0.031(6) 0.038(6) 0.030(6) 0.008(5) 0.003(5) -0.004(5)
C33 0.020(5) 0.045(6) 0.037(6) 0.003(5) -0.002(4) 0.001(5)
C34 0.048(7) 0.036(6) 0.039(6) 0.016(5) 0.007(5) 0.002(5)
C35 0.057(7) 0.033(6) 0.025(5) 0.000(5) 0.007(5) -0.009(5)
C36 0.033(6) 0.047(6) 0.021(5) -0.003(5) 0.008(4) -0.002(5)
C37 0.050(6) 0.031(6) 0.028(5) -0.009(4) 0.017(5) -0.016(5)
C38 0.050(7) 0.036(6) 0.033(6) 0.004(5) -0.002(5) -0.009(5)
C39 0.039(6) 0.019(5) 0.052(6) -0.008(5) 0.018(5) -0.003(4)
C41 0.040(6) 0.016(5) 0.035(5) -0.007(4) 0.019(5) -0.013(4)
C42 0.059(7) 0.036(6) 0.049(7) -0.002(5) 0.027(6) -0.007(5)
C43 0.068(9) 0.023(6) 0.070(8) -0.010(5) 0.017(7) 0.001(6)
C44 0.081(9) 0.011(5) 0.074(8) -0.011(5) 0.054(7) 0.004(5)
C45 0.060(7) 0.033(7) 0.067(8) 0.013(6) 0.020(6) 0.004(6)
C46 0.051(7) 0.021(5) 0.058(7) 0.001(5) 0.022(6) -0.001(5)
C47 0.049(7) 0.032(6) 0.053(7) -0.012(5) 0.028(6) -0.021(5)
C48 0.072(8) 0.036(6) 0.057(7) -0.009(5) 0.038(6) -0.010(6)
C49 0.081(9) 0.033(6) 0.085(10) -0.006(6) 0.061(8) -0.012(6)
C51 0.020(5) 0.020(5) 0.023(5) 0.008(4) -0.002(4) -0.003(4)
C52 0.029(5) 0.038(6) 0.032(6) -0.008(5) 0.011(4) 0.004(4)
C53 0.044(6) 0.037(6) 0.025(5) 0.009(4) 0.013(5) 0.002(5)
C54 0.031(6) 0.024(5) 0.054(7) 0.007(5) 0.006(5) 0.004(4)
C55 0.037(6) 0.021(5) 0.050(6) 0.004(5) 0.022(5) 0.010(4)
C56 0.025(5) 0.039(6) 0.033(6) 0.009(5) 0.012(4) 0.000(4)
C57 0.021(5) 0.030(5) 0.026(5) -0.003(4) 0.003(4) -0.006(4)
C58 0.034(5) 0.028(5) 0.030(5) 0.006(4) -0.002(4) 0.001(4)
C59 0.035(6) 0.042(6) 0.056(7) -0.002(5) 0.015(5) -0.021(5)
C61 0.036(6) 0.031(5) 0.015(5) -0.002(4) 0.013(4) -0.003(4)
C62 0.037(6) 0.023(5) 0.030(5) 0.010(4) 0.019(4) 0.008(4)
C63 0.037(6) 0.036(6) 0.038(6) 0.001(5) 0.017(5) -0.005(5)
C64 0.032(5) 0.029(5) 0.026(5) -0.006(4) 0.015(4) -0.002(4)
C65 0.044(6) 0.029(5) 0.012(5) 0.001(4) 0.003(4) 0.007(4)
C67 0.025(5) 0.027(5) 0.022(5) -0.008(4) 0.007(4) -0.003(4)
C68 0.024(5) 0.025(5) 0.038(6) -0.006(4) 0.014(4) -0.003(4)
C69 0.039(6) 0.030(5) 0.031(5) -0.005(4) 0.016(5) -0.003(4)
C71 0.021(5) 0.036(6) 0.017(5) -0.004(4) 0.008(4) -0.005(4)
C72 0.031(5) 0.022(5) 0.031(5) -0.002(4) 0.014(4) 0.002(4)
C73 0.028(5) 0.027(5) 0.034(5) 0.006(4) 0.011(4) -0.005(4)
C74 0.016(5) 0.050(6) 0.021(5) -0.005(5) 0.001(4) -0.002(4)
C75 0.018(5) 0.027(5) 0.029(5) -0.009(4) 0.010(4) -0.008(4)
C76 0.035(5) 0.014(5) 0.035(6) 0.006(4) 0.020(5) 0.003(4)
C77 0.033(5) 0.026(5) 0.026(5) 0.004(4) 0.009(4) 0.005(4)
C78 0.042(6) 0.042(6) 0.032(6) 0.000(5) 0.015(5) -0.008(5)
C79 0.042(6) 0.037(6) 0.020(5) 0.003(4) 0.010(4) 0.008(4)
C87 0.034(6) 0.054(7) 0.041(6) 0.010(5) 0.017(5) 0.007(5)
C88 0.027(6) 0.069(8) 0.050(8) 0.004(6) 0.008(5) 0.007(5)
C89' 0.036(7) 0.048(7) 0.043(7) 0.004(5) -0.007(5) 0.016(5)
C89 0.058(7) 0.036(7) 0.059(7) 0.016(6) 0.026(6) -0.013(5)
C91 0.075(11) 0.178(17) 0.096(13) -0.028(12) 0.035(10) -0.054(11)
C92 0.128(17) 0.34(3) 0.101(15) -0.035(18) 0.070(13) -0.077(18)
C93 0.080(10) 0.062(8) 0.043(8) 0.009(6) 0.007(7) 0.007(7)
C94 0.052(8) 0.082(9) 0.064(8) 0.012(7) 0.012(7) -0.002(7)
C95 0.37(6) 0.30(5) 0.51(8) 0.29(5) 0.31(6) 0.21(5)
C96 0.085(16) 0.55(6) 0.117(18) 0.06(3) 0.036(13) -0.03(3)
C97 0.16(3) 0.12(2) 0.42(5) 0.12(3) 0.07(3) 0.002(18)
C98 0.38(5) 0.20(3) 0.14(2) -0.08(2) -0.01(3) -0.15(3)
C110 0.071(7) 0.042(6) 0.040(6) -0.006(5) 0.034(5) 0.003(5)
C112 0.074(8) 0.041(6) 0.045(7) -0.005(5) 0.035(6) -0.004(6)
C131 0.063(8) 0.057(7) 0.059(7) 0.008(6) 0.033(6) -0.014(6)
C151 0.063(7) 0.027(6) 0.052(7) 0.011(5) 0.021(6) 0.001(5)
C210 0.037(6) 0.040(6) 0.031(5) 0.001(5) 0.007(4) -0.009(5)
C231 0.074(8) 0.047(7) 0.056(7) -0.012(6) 0.027(6) 0.010(6)
C251 0.044(6) 0.042(6) 0.029(6) 0.003(5) 0.012(5) -0.005(5)
C310 0.057(7) 0.049(6) 0.025(6) -0.010(5) 0.017(5) -0.016(5)
C331 0.046(7) 0.050(7) 0.049(7) -0.003(5) 0.006(5) 0.000(5)
C351 0.076(8) 0.040(6) 0.051(7) 0.007(5) 0.025(6) -0.004(6)
C410 0.069(9) 0.042(7) 0.112(12) -0.007(8) 0.060(9) -0.016(6)
C411 0.035(7) 0.030(6) 0.086(9) -0.007(6) 0.022(6) 0.002(5)
C412 0.042(6) 0.021(5) 0.042(6) -0.011(4) 0.017(5) -0.008(4)
C510 0.034(6) 0.029(6) 0.056(7) -0.011(5) 0.005(5) -0.001(4)
C531 0.084(8) 0.030(6) 0.047(7) 0.013(5) 0.023(6) -0.003(6)
C551 0.068(8) 0.031(6) 0.085(9) 0.010(6) 0.047(7) 0.015(5)
C610 0.042(6) 0.044(6) 0.041(6) -0.009(5) 0.017(5) -0.004(5)
C631 0.057(7) 0.071(8) 0.072(8) 0.037(7) 0.042(6) 0.010(6)
C651 0.055(7) 0.051(7) 0.051(7) 0.013(5) 0.021(6) 0.004(5)
C710 0.040(6) 0.037(6) 0.033(5) -0.004(4) 0.024(4) 0.000(5)
C731 0.046(6) 0.041(6) 0.016(5) 0.006(4) 0.005(4) -0.001(5)
C751 0.052(7) 0.038(6) 0.053(7) -0.001(5) 0.009(5) -0.003(5)
C810 0.062(7) 0.018(5) 0.058(7) 0.007(5) 0.015(6) -0.003(5)
C811 0.034(6) 0.026(5) 0.036(6) -0.005(4) 0.010(5) -0.007(4)
C812 0.037(6) 0.019(5) 0.036(6) -0.004(4) 0.012(5) -0.001(4)
C813 0.042(6) 0.017(5) 0.045(6) 0.011(4) 0.016(5) 0.001(4)
C814 0.025(6) 0.047(7) 0.058(7) 0.010(5) 0.013(5) -0.003(5)
C815 0.054(7) 0.022(5) 0.024(5) 0.005(4) 0.004(5) 0.003(5)
C816 0.043(6) 0.034(6) 0.030(5) 0.002(4) 0.017(5) -0.008(5)
C817 0.026(5) 0.029(6) 0.020(5) -0.001(4) 0.000(4) -0.008(4)

loop_
_atom_type_symbol
_atom_type_description
_atom_type_scat_dispersion_real
_atom_type_scat_dispersion_imag
_atom_type_scat_source
C C 0.0033 0.0016 'International Tables Vol C Tables 4.2.6.8 and 6.1.1.4'
H H 0.0000 0.0000 'International Tables Vol C Tables 4.2.6.8 and 6.1.1.4'
N N 0.0061 0.0033 'International Tables Vol C Tables 4.2.6.8 and 6.1.1.4'
Se Se -0.0929 2.2259 'International Tables Vol C Tables 4.2.6.8 and 6.1.1.4'
Mo Mo -1.6832 0.6857 'International Tables Vol C Tables 4.2.6.8 and 6.1.1.4'
O O 0.0106 0.0060 'International Tables Vol C Tables 4.2.6.8 and 6.1.1.4'

loop_
_geom_angle_atom_site_label_1
_geom_angle_atom_site_label_2
_geom_angle_atom_site_label_3
_geom_angle
_geom_angle_site_symmetry_1
_geom_angle_site_symmetry_3
_geom_angle_publ_flag
N4 Mo1 N3 100.6(3) . . ?
N4 Mo1 N1 102.8(3) . . ?
N3 Mo1 N1 112.1(3) . . ?
N4 Mo1 N2 105.6(3) . . ?
N3 Mo1 N2 117.0(3) . . ?
N1 Mo1 N2 116.1(3) . . ?
C4 Se1 C412 103.5(4) . . ?
C11 N1 C17 114.1(6) . . ?
C11 N1 Mo1 110.4(5) . . ?
C17 N1 Mo1 134.0(5) . . ?
C91 O1 C93 113.8(10) . . ?
N8 Mo2 N5 104.4(3) . . ?
N8 Mo2 N7 106.7(3) . . ?
N5 Mo2 N7 114.5(3) . . ?
N8 Mo2 N6 101.1(3) . . ?
N5 Mo2 N6 110.0(3) . . ?
N7 Mo2 N6 118.1(3) . . ?
C812 Se2 C8 101.8(4) . . ?
C21 N2 C27 116.2(7) . . ?
C21 N2 Mo1 113.0(5) . . ?
C27 N2 Mo1 129.4(5) . . ?
C25 C2 C21 121.0(8) . . ?
C97 O2 O2A 93(5) . . ?
C97 O2 C95 93(6) . . ?
O2A O2 C95 43(3) . . ?
C95 O2A O2 95(6) . . ?
C95 O2A C97 95(3) . . ?
O2 O2A C97 36(3) . . ?
C31 N3 C37 113.7(7) . . ?
C31 N3 Mo1 118.8(5) . . ?
C37 N3 Mo1 127.5(5) . . ?
C4 N4 Mo1 166.3(7) . . ?
N4 C4 C41 122.8(8) . . ?
N4 C4 Se1 116.6(6) . . ?
C41 C4 Se1 120.1(6) . . ?
C51 N5 C57 113.4(6) . . ?
C51 N5 Mo2 111.7(5) . . ?
C57 N5 Mo2 133.1(5) . . ?
C61 N6 C67 115.8(6) . . ?
C61 N6 Mo2 117.8(5) . . ?
C67 N6 Mo2 126.2(5) . . ?
C63 C6 C65 119.6(8) . . ?
C71 N7 C77 116.0(6) . . ?
C71 N7 Mo2 111.0(5) . . ?
C77 N7 Mo2 131.7(5) . . ?
N8 C8 C817 123.6(8) . . ?
N8 C8 Se2 116.5(6) . . ?
C817 C8 Se2 119.2(6) . . ?
C8 N8 Mo2 166.4(7) . . ?
C12 C11 C16 118.9(8) . . ?
C12 C11 N1 120.6(7) . . ?
C16 C11 N1 120.5(7) . . ?
C11 C12 C13 120.7(8) . . ?
C14 C13 C12 118.7(8) . . ?
C14 C13 C131 120.9(9) . . ?
C12 C13 C131 120.2(9) . . ?
C13 C14 C15 121.6(8) . . ?
C16 C15 C14 118.7(8) . . ?
C16 C15 C151 120.0(9) . . ?
C14 C15 C151 121.4(8) . . ?
C15 C16 C11 121.3(8) . . ?
C18 C17 N1 110.3(7) . . ?
C18 C17 C110 110.8(8) . . ?
N1 C17 C110 109.6(7) . . ?
C18 C17 C112 109.8(8) . . ?
N1 C17 C112 109.2(7) . . ?
C110 C17 C112 107.1(8) . . ?
C2 C21 C22 117.9(8) . . ?
C2 C21 N2 120.0(8) . . ?
C22 C21 N2 122.0(8) . . ?
C23 C22 C21 122.2(9) . . ?
C22 C23 C24 118.7(9) . . ?
C22 C23 C231 121.8(9) . . ?
C24 C23 C231 119.5(9) . . ?
C23 C24 C25 121.1(8) . . ?
C2 C25 C24 119.0(8) . . ?
C2 C25 C251 121.1(8) . . ?
C24 C25 C251 119.9(8) . . ?
N2 C27 C210 108.2(7) . . ?
N2 C27 C29 110.5(7) . . ?
C210 C27 C29 108.4(7) . . ?
N2 C27 C28 110.8(7) . . ?
C210 C27 C28 109.6(7) . . ?
C29 C27 C28 109.2(7) . . ?
C32 C31 C36 118.0(9) . . ?
C32 C31 N3 122.0(8) . . ?
C36 C31 N3 120.0(8) . . ?
C33 C32 C31 121.8(9) . . ?
C32 C33 C34 118.4(9) . . ?
C32 C33 C331 122.0(9) . . ?
C34 C33 C331 119.4(9) . . ?
C35 C34 C33 121.8(9) . . ?
C36 C35 C34 117.7(9) . . ?
C36 C35 C351 121.0(10) . . ?
C34 C35 C351 121.2(9) . . ?
C35 C36 C31 122.3(9) . . ?
C38 C37 N3 111.4(7) . . ?
C38 C37 C39 108.3(7) . . ?
N3 C37 C39 109.1(7) . . ?
C38 C37 C310 111.1(8) . . ?
N3 C37 C310 110.1(7) . . ?
C39 C37 C310 106.6(8) . . ?
C42 C41 C46 115.9(9) . . ?
C42 C41 C4 124.1(9) . . ?
C46 C41 C4 120.0(8) . . ?
C43 C42 C41 121.9(10) . . ?
C44 C43 C42 119.8(10) . . ?
C45 C44 C43 120.5(10) . . ?
C44 C45 C46 120.0(10) . . ?
C45 C46 C41 121.9(9) . . ?
C412 C47 C48 118.6(9) . . ?
C49 C48 C47 119.9(11) . . ?
C410 C49 C48 121.1(11) . . ?
C52 C51 C56 118.6(8) . . ?
C52 C51 N5 119.2(8) . . ?
C56 C51 N5 122.1(7) . . ?
C51 C52 C53 121.9(8) . . ?
C54 C53 C52 116.8(8) . . ?
C54 C53 C531 122.4(8) . . ?
C52 C53 C531 120.8(9) . . ?
C53 C54 C55 123.0(8) . . ?
C56 C55 C54 117.5(8) . . ?
C56 C55 C551 121.6(8) . . ?
C54 C55 C551 120.7(8) . . ?
C51 C56 C55 122.1(8) . . ?
C58 C57 N5 108.8(7) . . ?
C58 C57 C59 111.0(7) . . ?
N5 C57 C59 111.4(7) . . ?
C58 C57 C510 106.4(7) . . ?
N5 C57 C510 109.3(7) . . ?
C59 C57 C510 109.8(7) . . ?
C62 C61 C64 117.8(8) . . ?
C62 C61 N6 121.8(7) . . ?
C64 C61 N6 120.3(8) . . ?
C61 C62 C63 121.8(8) . . ?
C6 C63 C62 119.7(9) . . ?
C6 C63 C631 119.6(8) . . ?
C62 C63 C631 120.7(8) . . ?
C65 C64 C61 121.2(8) . . ?
C64 C65 C6 119.8(8) . . ?
C64 C65 C651 120.8(8) . . ?
C6 C65 C651 119.3(8) . . ?
C69 C67 N6 108.6(6) . . ?
C69 C67 C610 109.3(7) . . ?
N6 C67 C610 110.9(7) . . ?
C69 C67 C68 110.6(7) . . ?
N6 C67 C68 109.2(6) . . ?
C610 C67 C68 108.3(7) . . ?
C72 C71 C76 118.6(7) . . ?
C72 C71 N7 119.4(7) . . ?
C76 C71 N7 122.0(7) . . ?
C73 C72 C71 121.4(8) . . ?
C74 C73 C72 118.2(8) . . ?
C74 C73 C731 121.2(8) . . ?
C72 C73 C731 120.6(8) . . ?
C73 C74 C75 123.0(8) . . ?
C74 C75 C76 117.8(7) . . ?
C74 C75 C751 122.5(8) . . ?
C76 C75 C751 119.4(8) . . ?
C75 C76 C71 121.0(8) . . ?
C79 C77 N7 108.6(7) . . ?
C79 C77 C710 108.0(7) . . ?
N7 C77 C710 110.3(6) . . ?
C79 C77 C78 110.0(7) . . ?
N7 C77 C78 112.0(7) . . ?
C710 C77 C78 107.9(7) . . ?
C88 C87 C812 120.8(9) . . ?
C89' C88 C87 121.0(10) . . ?
C88 C89' C815 119.5(9) . . ?
C814 C89 C810 120.0(9) . . ?
O1 C91 C92 109.6(15) . . ?
O1 C93 C94 109.7(9) . . ?
O2A C95 C96 101(4) . . ?
O2A C95 O2 42(3) . . ?
C96 C95 O2 141(4) . . ?
O2 C97 C98 107(8) . . ?
O2 C97 O2A 51(3) . . ?
C98 C97 O2A 106(3) . . ?
C49 C410 C411 120.1(11) . . ?
C412 C411 C410 120.5(11) . . ?
C411 C412 C47 119.7(9) . . ?
C411 C412 Se1 118.8(8) . . ?
C47 C412 Se1 121.4(7) . . ?
C89 C810 C816 120.8(9) . . ?
C815 C811 C812 120.1(9) . . ?
C811 C812 C87 117.8(8) . . ?
C811 C812 Se2 124.9(7) . . ?
C87 C812 Se2 117.2(7) . . ?
C814 C813 C817 122.7(9) . . ?
C89 C814 C813 119.3(10) . . ?
C89' C815 C811 120.8(9) . . ?
C810 C816 C817 120.2(9) . . ?
C813 C817 C816 116.9(8) . . ?
C813 C817 C8 120.0(8) . . ?
C816 C817 C8 123.0(8) . . ?

loop_
_geom_bond_atom_site_label_1
_geom_bond_atom_site_label_2
_geom_bond_distance
_geom_bond_site_symmetry_2
_geom_bond_publ_flag
Mo1 N4 1.782(7) . ?
Mo1 N3 1.945(7) . ?
Mo1 N1 1.966(7) . ?
Mo1 N2 1.989(6) . ?
Se1 C4 1.925(9) . ?
Se1 C412 1.936(9) . ?
N1 C11 1.446(10) . ?
N1 C17 1.511(10) . ?
O1 C91 1.398(15) . ?
O1 C93 1.401(12) . ?
Mo2 N8 1.807(6) . ?
Mo2 N5 1.957(6) . ?
Mo2 N7 1.965(6) . ?
Mo2 N6 1.975(6) . ?
Se2 C812 1.901(9) . ?
Se2 C8 1.949(8) . ?
N2 C21 1.433(11) . ?
N2 C27 1.498(10) . ?
C2 C25 1.384(11) . ?
C2 C21 1.392(11) . ?
O2 C97 0.90(6) . ?
O2 O2A 1.21(4) . ?
O2 C95 1.79(8) . ?
O2A C95 1.21(4) . ?
O2A C97 1.54(4) . ?
N3 C31 1.432(11) . ?
N3 C37 1.515(10) . ?
N4 C4 1.304(10) . ?
C4 C41 1.451(12) . ?
N5 C51 1.430(10) . ?
N5 C57 1.514(10) . ?
N6 C61 1.441(10) . ?
N6 C67 1.517(10) . ?
C6 C63 1.370(12) . ?
C6 C65 1.396(12) . ?
N7 C71 1.436(10) . ?
N7 C77 1.512(10) . ?
C8 N8 1.285(10) . ?
C8 C817 1.468(12) . ?
C11 C12 1.380(12) . ?
C11 C16 1.385(11) . ?
C12 C13 1.404(12) . ?
C13 C14 1.369(12) . ?
C13 C131 1.485(12) . ?
C14 C15 1.387(12) . ?
C15 C16 1.381(11) . ?
C15 C151 1.498(12) . ?
C17 C18 1.505(12) . ?
C17 C110 1.513(12) . ?
C17 C112 1.521(12) . ?
C21 C22 1.392(12) . ?
C22 C23 1.368(13) . ?
C23 C24 1.380(12) . ?
C23 C231 1.531(12) . ?
C24 C25 1.391(12) . ?
C25 C251 1.519(11) . ?
C27 C210 1.514(12) . ?
C27 C29 1.523(12) . ?
C27 C28 1.525(12) . ?
C31 C32 1.387(12) . ?
C31 C36 1.394(12) . ?
C32 C33 1.367(12) . ?
C33 C34 1.402(13) . ?
C33 C331 1.506(13) . ?
C34 C35 1.383(13) . ?
C35 C36 1.376(12) . ?
C35 C351 1.508(13) . ?
C37 C38 1.506(12) . ?
C37 C39 1.517(12) . ?
C37 C310 1.524(12) . ?
C41 C42 1.391(12) . ?
C41 C46 1.395(12) . ?
C42 C43 1.375(13) . ?
C43 C44 1.363(14) . ?
C44 C45 1.348(13) . ?
C45 C46 1.377(13) . ?
C47 C412 1.376(13) . ?
C47 C48 1.395(13) . ?
C48 C49 1.359(14) . ?
C49 C410 1.333(16) . ?
C51 C52 1.384(11) . ?
C51 C56 1.386(12) . ?
C52 C53 1.420(12) . ?
C53 C54 1.386(12) . ?
C53 C531 1.500(12) . ?
C54 C55 1.400(12) . ?
C55 C56 1.391(11) . ?
C55 C551 1.527(12) . ?
C57 C58 1.505(11) . ?
C57 C59 1.517(12) . ?
C57 C510 1.520(11) . ?
C61 C62 1.378(11) . ?
C61 C64 1.390(11) . ?
C62 C63 1.379(11) . ?
C63 C631 1.514(13) . ?
C64 C65 1.369(11) . ?
C65 C651 1.521(12) . ?
C67 C69 1.502(11) . ?
C67 C610 1.529(12) . ?
C67 C68 1.536(11) . ?
C71 C72 1.395(11) . ?
C71 C76 1.401(11) . ?
C72 C73 1.379(11) . ?
C73 C74 1.377(11) . ?
C73 C731 1.489(11) . ?
C74 C75 1.386(11) . ?
C75 C76 1.390(11) . ?
C75 C751 1.508(12) . ?
C77 C79 1.506(11) . ?
C77 C710 1.530(11) . ?
C77 C78 1.547(11) . ?
C87 C88 1.365(13) . ?
C87 C812 1.384(12) . ?
C88 C89' 1.347(14) . ?
C89' C815 1.359(13) . ?
C89 C814 1.371(13) . ?
C89 C810 1.376(14) . ?
C91 C92 1.49(2) . ?
C93 C94 1.469(14) . ?
C95 C96 1.44(5) . ?
C97 C98 1.47(4) . ?
C410 C411 1.372(15) . ?
C411 C412 1.367(12) . ?
C810 C816 1.388(12) . ?
C811 C815 1.380(12) . ?
C811 C812 1.382(12) . ?
C813 C814 1.379(12) . ?
C813 C817 1.388(12) . ?
C816 C817 1.408(12) . ?
